data_4510863
loop_
_publ_author_name
'Su, Kongzhao'
'Jiang, Feilong'
'Qian, Jinjie'
'Gai, Yanli'
'Wu, Mingyan'
'Bawaked, Salem M.'
'Mokhtar, Mohamed'
'AL-Thabaiti, Shaeel A.'
'Hong, Maochun'

_publ_section_title
;
 Generalized Synthesis of Calixarene-Based High-Nuclearity M4nNanocages (M
 = Ni or Co;n= 2--6)
;
_journal_issue 6
_journal_name_full 'Crystal Growth &amp; Design'
_journal_page_first 3116
_journal_paper_doi 10.1021/cg5003836
_journal_volume 14
_journal_year 2014
_chemical_formula_sum 'C108 H142 N4 Ni8 O28 P2 S8'
_chemical_formula_weight 2732.31
_chemical_name_systematic
; 
 ? 
;
_space_group_IT_number 2
_symmetry_cell_setting triclinic
_symmetry_space_group_name_Hall '-P 1'
_symmetry_space_group_name_H-M 'P -1'
_atom_sites_solution_hydrogens geom
_atom_sites_solution_primary direct
_atom_sites_solution_secondary difmap
_audit_creation_method SHELXL-97
_cell_angle_alpha 73.351(13)
_cell_angle_beta 89.769(14)
_cell_angle_gamma 70.849(10)
_cell_formula_units_Z 1
_cell_length_a 12.519(7)
_cell_length_b 13.070(6)
_cell_length_c 21.475(11)
_cell_measurement_temperature 293(2)
_cell_volume 3164(3)
_computing_structure_refinement 'SHELXL-97 (Sheldrick, 1997)'
_computing_structure_solution 'SHELXS-97 (Sheldrick, 1990)'
_diffrn_ambient_temperature 293(2)
_diffrn_measured_fraction_theta_full 0.985
_diffrn_measured_fraction_theta_max 0.985
_diffrn_measurement_device_type 'Mercury70 (2x2 bin mode)'
_diffrn_measurement_method CCD_Profile_fitting
_diffrn_radiation_monochromator graphite
_diffrn_radiation_source 'fine-focus sealed tube'
_diffrn_radiation_type MoK\a
_diffrn_radiation_wavelength 0.71073
_diffrn_reflns_av_R_equivalents 0.0436
_diffrn_reflns_av_sigmaI/netI 0.0659
_diffrn_reflns_limit_h_max 14
_diffrn_reflns_limit_h_min -14
_diffrn_reflns_limit_k_max 15
_diffrn_reflns_limit_k_min -14
_diffrn_reflns_limit_l_max 25
_diffrn_reflns_limit_l_min -25
_diffrn_reflns_number 20628
_diffrn_reflns_theta_full 25.00
_diffrn_reflns_theta_max 25.00
_diffrn_reflns_theta_min 0.99
_exptl_absorpt_coefficient_mu 1.388
_exptl_absorpt_correction_T_max 0.7228
_exptl_absorpt_correction_T_min 0.6808
_exptl_absorpt_correction_type multi-scan
_exptl_crystal_colour green
_exptl_crystal_density_diffrn 1.417
_exptl_crystal_density_method 'not measured'
_exptl_crystal_description block
_exptl_crystal_F_000 1392
_exptl_crystal_size_max 0.30
_exptl_crystal_size_mid 0.25
_exptl_crystal_size_min 0.25
_refine_diff_density_max 1.091
_refine_diff_density_min -0.741
_refine_diff_density_rms 0.203
_refine_ls_extinction_method none
_refine_ls_goodness_of_fit_ref 1.083
_refine_ls_hydrogen_treatment mixed
_refine_ls_matrix_type full
_refine_ls_number_parameters 712
_refine_ls_number_reflns 10990
_refine_ls_number_restraints 24
_refine_ls_restrained_S_all 1.087
_refine_ls_R_factor_all 0.0928
_refine_ls_R_factor_gt 0.0728
_refine_ls_shift/su_max 0.000
_refine_ls_shift/su_mean 0.000
_refine_ls_structure_factor_coef Fsqd
_refine_ls_weighting_details 'calc w=1/[\s^2^(Fo^2^)+(0.1072P)^2^+5.6277P] where P=(Fo^2^+2Fc^2^)/3'
_refine_ls_weighting_scheme calc
_refine_ls_wR_factor_gt 0.1861
_refine_ls_wR_factor_ref 0.2075
_reflns_number_gt 8671
_reflns_number_total 10990
_reflns_threshold_expression >2sigma(I)
_cod_data_source_file cg5003836_si_002.cif
_cod_data_source_block c:compound1
_cod_depositor_comments 'Adding full bibliography for 4510863--4510870.cif.'
_cod_database_code 4510863

loop_
_symmetry_equiv_pos_as_xyz
'x, y, z'
'-x, -y, -z'

loop_
_atom_site_label
_atom_site_type_symbol
_atom_site_fract_x
_atom_site_fract_y
_atom_site_fract_z
_atom_site_U_iso_or_equiv
_atom_site_adp_type
_atom_site_occupancy
_atom_site_symmetry_multiplicity
_atom_site_calc_flag
_atom_site_refinement_flags
Ni1 Ni 0.93626(6) -0.03247(6) 0.40547(3) 0.0315(2) Uani 1 1 d .
Ni2 Ni 0.69914(6) 0.22097(7) 0.34273(4) 0.0345(2) Uani 1 1 d .
Ni3 Ni 0.81192(6) 0.37817(6) 0.37563(4) 0.0334(2) Uani 1 1 d .
Ni4 Ni 1.07299(6) 0.14975(6) 0.44459(3) 0.0311(2) Uani 1 1 d .
S1 S 1.01985(13) -0.11017(13) 0.32046(7) 0.0364(4) Uani 1 1 d .
S2 S 0.62738(13) 0.26017(14) 0.22855(8) 0.0392(4) Uani 1 1 d .
S3 S 0.83144(13) 0.53673(13) 0.28558(8) 0.0384(4) Uani 1 1 d .
S4 S 1.22471(12) 0.16759(13) 0.37900(7) 0.0349(3) Uani 1 1 d .
P1 P 0.83856(12) 0.13434(13) 0.48747(7) 0.0300(3) Uani 1 1 d .
O1 O 1.0493(3) 0.0541(3) 0.38732(19) 0.0325(9) Uani 1 1 d .
O2 O 0.8246(3) 0.0879(3) 0.32857(19) 0.0360(9) Uani 1 1 d .
O3 O 0.7816(3) 0.3265(3) 0.30086(19) 0.0361(9) Uani 1 1 d .
O4 O 0.9816(3) 0.3033(3) 0.37621(19) 0.0354(9) Uani 1 1 d .
O5 O 0.8293(4) -0.1234(4) 0.4059(2) 0.0482(11) Uani 1 1 d .
O6 O 0.6295(4) 0.0988(5) 0.3918(3) 0.0636(14) Uani 1 1 d .
O7 O 0.5608(4) 0.3477(4) 0.3537(3) 0.0556(13) Uani 1 1 d .
O8 O 0.6436(4) 0.4659(4) 0.3740(2) 0.0503(12) Uani 1 1 d .
O9 O 1.1287(4) 0.2427(4) 0.4918(2) 0.0440(11) Uani 1 1 d .
O10 O 0.8475(3) 0.0169(3) 0.48221(19) 0.0331(9) Uani 1 1 d .
O11 O 0.9509(3) 0.1426(3) 0.50980(18) 0.0321(9) Uani 1 1 d .
O12 O 0.7906(3) 0.2239(3) 0.42172(19) 0.0341(9) Uani 1 1 d .
O13 O 1.682(4) -0.160(4) 0.307(2) 0.67(3) Uiso 1 1 d .
O14 O 0.8436(4) 0.4299(4) 0.4532(2) 0.0488(11) Uani 1 1 d .
N1 N 0.7923(6) 0.5169(5) 0.5310(3) 0.0548(15) Uani 1 1 d .
N2 N 0.9903(10) 0.3075(10) 0.1121(6) 0.125(4) Uiso 1 1 d .
C1 C 1.1175(5) 0.0394(5) 0.3410(3) 0.0315(13) Uani 1 1 d .
C2 C 1.2030(5) 0.0882(5) 0.3281(3) 0.0387(14) Uani 1 1 d .
C3 C 1.2741(6) 0.0738(6) 0.2791(3) 0.0471(16) Uani 1 1 d .
H43 H 1.3282 0.1095 0.2724 0.057 Uiso 1 1 calc R
C4 C 1.2668(7) 0.0077(7) 0.2398(4) 0.058(2) Uani 1 1 d .
C5 C 1.1870(6) -0.0465(6) 0.2545(3) 0.0473(17) Uani 1 1 d .
H32 H 1.1816 -0.0947 0.2310 0.057 Uiso 1 1 calc R
C6 C 1.1151(5) -0.0315(5) 0.3029(3) 0.0370(14) Uani 1 1 d .
C7 C 1.3474(9) -0.0081(10) 0.1856(5) 0.085(3) Uani 1 1 d .
C8 C 1.4017(15) 0.0826(15) 0.1667(8) 0.166(8) Uani 1 1 d .
C9 C 1.2792(16) 0.0097(17) 0.1247(9) 0.194(8) Uani 1 1 d U
H21A H 1.2502 -0.0515 0.1302 0.290 Uiso 1 1 calc R
H21B H 1.3263 0.0118 0.0893 0.290 Uiso 1 1 calc R
H21C H 1.2170 0.0803 0.1152 0.290 Uiso 1 1 calc R
C10 C 1.4331(17) -0.1225(17) 0.2072(10) 0.198(8) Uani 1 1 d U
H40A H 1.3981 -0.1761 0.2297 0.297 Uiso 1 1 calc R
H40B H 1.4920 -0.1235 0.2361 0.297 Uiso 1 1 calc R
H40C H 1.4654 -0.1427 0.1699 0.297 Uiso 1 1 calc R
C11 C 0.8231(5) 0.0700(5) 0.2710(3) 0.0349(13) Uani 1 1 d .
C12 C 0.9056(5) -0.0227(5) 0.2586(3) 0.0377(14) Uani 1 1 d .
C13 C 0.9020(6) -0.0460(6) 0.2000(3) 0.0452(16) Uani 1 1 d .
H41 H 0.9587 -0.1087 0.1944 0.054 Uiso 1 1 calc R
C14 C 0.8166(6) 0.0207(7) 0.1486(3) 0.0496(17) Uani 1 1 d .
C15 C 0.7375(6) 0.1156(6) 0.1596(3) 0.0455(16) Uani 1 1 d .
H22 H 0.6811 0.1645 0.1263 0.055 Uiso 1 1 calc R
C16 C 0.7394(5) 0.1403(5) 0.2186(3) 0.0383(14) Uani 1 1 d .
C17 C 0.8103(7) -0.0075(8) 0.0842(4) 0.068(2) Uani 1 1 d .
C18 C 0.6945(11) -0.0142(14) 0.0724(6) 0.134(5) Uani 1 1 d .
H3A H 0.6998 -0.0656 0.0474 0.202 Uiso 1 1 calc R
H3B H 0.6430 0.0598 0.0487 0.202 Uiso 1 1 calc R
H3C H 0.6669 -0.0411 0.1135 0.202 Uiso 1 1 calc R
C19 C 0.8132(17) 0.0954(15) 0.0267(6) 0.172(8) Uani 1 1 d .
H5A H 0.8892 0.0818 0.0143 0.259 Uiso 1 1 calc R
H5B H 0.7890 0.1629 0.0400 0.259 Uiso 1 1 calc R
H5C H 0.7631 0.1049 -0.0099 0.259 Uiso 1 1 calc R
C20 C 0.9017(12) -0.1068(12) 0.0805(7) 0.131(5) Uani 1 1 d U
H4A H 0.9730 -0.1023 0.0933 0.196 Uiso 1 1 calc R
H4B H 0.9010 -0.1105 0.0365 0.196 Uiso 1 1 calc R
H4C H 0.8918 -0.1737 0.1092 0.196 Uiso 1 1 calc R
C21 C 0.7416(5) 0.4005(5) 0.2437(3) 0.0366(14) Uani 1 1 d .
C22 C 0.6737(5) 0.3799(5) 0.1985(3) 0.0373(14) Uani 1 1 d .
C23 C 0.6360(6) 0.4578(6) 0.1366(3) 0.0437(15) Uani 1 1 d .
H34 H 0.5921 0.4428 0.1077 0.052 Uiso 1 1 calc R
C24 C 0.6618(6) 0.5573(6) 0.1165(3) 0.0499(17) Uani 1 1 d .
C25 C 0.7251(6) 0.5793(6) 0.1619(3) 0.0445(16) Uani 1 1 d .
H18 H 0.7415 0.6463 0.1499 0.053 Uiso 1 1 calc R
C26 C 0.7639(5) 0.5038(5) 0.2241(3) 0.0395(14) Uani 1 1 d .
C27 C 0.6183(9) 0.6426(7) 0.0478(4) 0.069(2) Uani 1 1 d .
C28A C 0.5555(19) 0.7610(18) 0.0517(11) 0.089(6) Uiso 0.50 1 d P
H28A H 0.5376 0.8139 0.0085 0.134 Uiso 0.50 1 calc PR
H28B H 0.6026 0.7819 0.0774 0.134 Uiso 0.50 1 calc PR
H28C H 0.4866 0.7621 0.0717 0.134 Uiso 0.50 1 calc PR
C28B C 0.475(2) 0.674(2) 0.0391(11) 0.095(6) Uiso 0.50 1 d P
C29A C 0.5571(19) 0.6114(19) 0.0043(11) 0.091(6) Uiso 0.50 1 d P
H29A H 0.4854 0.6110 0.0202 0.136 Uiso 0.50 1 calc PR
H29B H 0.6006 0.5370 0.0022 0.136 Uiso 0.50 1 calc PR
H29C H 0.5445 0.6652 -0.0384 0.136 Uiso 0.50 1 calc PR
C29B C 0.657(2) 0.582(2) -0.0046(13) 0.107(7) Uiso 0.50 1 d P
C30A C 0.7302(19) 0.656(2) 0.0149(12) 0.110(8) Uiso 0.50 1 d P
H30A H 0.7803 0.5834 0.0139 0.165 Uiso 1 1 calc R
H30B H 0.7681 0.6866 0.0401 0.165 Uiso 1 1 calc R
H30C H 0.7091 0.7070 -0.0288 0.165 Uiso 1 1 calc R
C30B C 0.631(2) 0.753(2) 0.0363(12) 0.097(7) Uiso 0.50 1 d P
C31 C 1.0347(5) 0.3577(5) 0.3327(3) 0.0329(13) Uani 1 1 d .
C32 C 0.9810(5) 0.4655(5) 0.2873(3) 0.0374(14) Uani 1 1 d .
C33 C 1.0419(6) 0.5223(5) 0.2450(3) 0.0400(14) Uani 1 1 d .
H38 H 1.0027 0.5937 0.2162 0.048 Uiso 1 1 calc R
C34 C 1.1594(6) 0.4765(6) 0.2440(3) 0.0454(16) Uani 1 1 d .
C35 C 1.2122(5) 0.3685(6) 0.2863(3) 0.0397(14) Uani 1 1 d .
H29 H 1.2899 0.3336 0.2862 0.048 Uiso 1 1 calc R
C36 C 1.1526(5) 0.3097(5) 0.3291(3) 0.0377(14) Uani 1 1 d .
C37 C 1.2268(6) 0.5408(7) 0.1979(4) 0.0543(19) Uani 1 1 d .
C38A C 1.1572(15) 0.6562(16) 0.1542(9) 0.068(4) Uiso 0.50 1 d P
C38B C 1.1621(19) 0.601(2) 0.1288(11) 0.095(6) Uiso 0.50 1 d P
H38A H 1.2042 0.6424 0.1015 0.142 Uiso 0.50 1 calc PR
H38B H 1.0885 0.6520 0.1318 0.142 Uiso 0.50 1 calc PR
H38C H 1.1535 0.5448 0.1103 0.142 Uiso 0.50 1 calc PR
C39A C 1.2953(15) 0.4668(15) 0.1569(9) 0.072(5) Uiso 0.50 1 d P
H39A H 1.3315 0.5097 0.1256 0.108 Uiso 0.50 1 calc PR
H39B H 1.2450 0.4442 0.1345 0.108 Uiso 0.50 1 calc PR
H39C H 1.3520 0.4005 0.1851 0.108 Uiso 0.50 1 calc PR
C39B C 1.345(2) 0.479(2) 0.1979(12) 0.098(7) Uiso 0.50 1 d P
C40A C 1.3241(16) 0.5494(17) 0.2387(10) 0.079(5) Uiso 0.50 1 d P
H40D H 1.2921 0.5925 0.2678 0.119 Uiso 0.50 1 calc PR
H40E H 1.3680 0.5865 0.2099 0.119 Uiso 0.50 1 calc PR
H40F H 1.3721 0.4745 0.2635 0.119 Uiso 0.50 1 calc PR
C40B C 1.209(3) 0.654(2) 0.2162(15) 0.138(10) Uiso 0.50 1 d P
H40G H 1.1320 0.7036 0.2035 0.207 Uiso 0.50 1 calc PR
H40H H 1.2594 0.6907 0.1937 0.207 Uiso 0.50 1 calc PR
H40I H 1.2260 0.6357 0.2625 0.207 Uiso 0.50 1 calc PR
C41A C 0.5195(14) 0.1035(15) 0.3894(9) 0.089(5) Uani 0.60 1 d PU
H41A H 0.4917 0.1181 0.3450 0.133 Uiso 0.60 1 calc PR
H41B H 0.4744 0.1634 0.4058 0.133 Uiso 0.60 1 calc PR
H41C H 0.5147 0.0324 0.4157 0.133 Uiso 0.60 1 calc PR
C42 C 0.5617(6) 0.4354(7) 0.3645(4) 0.061(2) Uani 1 1 d .
H1 H 0.4904 0.4867 0.3658 0.073 Uiso 1 1 calc R
C43 C 0.7721(7) 0.4935(6) 0.4772(4) 0.0529(18) Uani 1 1 d .
H36 H 0.6988 0.5275 0.4560 0.064 Uiso 1 1 calc R
C44 C 0.7046(8) 0.5945(8) 0.5564(4) 0.074(3) Uani 1 1 d .
H56A H 0.6347 0.6217 0.5289 0.110 Uiso 1 1 calc R
H56B H 0.7273 0.6576 0.5571 0.110 Uiso 1 1 calc R
H56C H 0.6940 0.5555 0.5999 0.110 Uiso 1 1 calc R
C45 C 0.9062(8) 0.4660(8) 0.5685(4) 0.071(2) Uani 1 1 d .
H42A H 0.9571 0.4158 0.5479 0.107 Uiso 1 1 calc R
H42B H 0.9003 0.4241 0.6123 0.107 Uiso 1 1 calc R
H42C H 0.9350 0.5252 0.5695 0.107 Uiso 1 1 calc R
C46 C 1.1712(6) 0.2111(6) 0.5492(3) 0.0480(17) Uani 1 1 d .
H37 H 1.2071 0.2562 0.5604 0.058 Uiso 1 1 calc R
C47 C 0.7363(5) 0.1734(5) 0.5426(3) 0.0368(14) Uani 1 1 d .
C48 C 0.6415(7) 0.1420(7) 0.5491(5) 0.071(2) Uani 1 1 d .
H59 H 0.6348 0.0894 0.5294 0.085 Uiso 1 1 calc R
C49 C 0.5558(9) 0.1870(9) 0.5845(7) 0.103(4) Uani 1 1 d .
H44 H 0.4934 0.1627 0.5893 0.123 Uiso 1 1 calc R
C50 C 0.5618(10) 0.2671(8) 0.6125(5) 0.088(3) Uani 1 1 d .
H46 H 0.5018 0.3008 0.6338 0.106 Uiso 1 1 calc R
C51 C 0.6569(8) 0.2967(8) 0.6087(4) 0.074(3) Uani 1 1 d .
H76 H 0.6652 0.3457 0.6308 0.089 Uiso 1 1 calc R
C52 C 0.7413(6) 0.2530(6) 0.5716(3) 0.0504(17) Uani 1 1 d .
H39 H 0.8030 0.2784 0.5663 0.060 Uiso 1 1 calc R
C53 C 0.970(3) 0.305(3) 0.0399(19) 0.336(17) Uiso 1 1 d .
C54A C 0.9897(18) 0.2602(18) 0.1795(10) 0.089(6) Uiso 0.50 1 d P
H54A H 1.0650 0.2105 0.1980 0.133 Uiso 0.50 1 calc PR
H54B H 0.9386 0.2179 0.1870 0.133 Uiso 0.50 1 calc PR
H54C H 0.9652 0.3199 0.1995 0.133 Uiso 0.50 1 calc PR
C54B C 1.016(3) 0.403(3) 0.1057(18) 0.180(15) Uiso 0.50 1 d P
H54D H 0.9554 0.4561 0.1197 0.270 Uiso 0.50 1 calc PR
H54E H 1.0244 0.4357 0.0607 0.270 Uiso 0.50 1 calc PR
H54F H 1.0852 0.3838 0.1320 0.270 Uiso 0.50 1 calc PR
C41B C 0.569(2) 0.059(2) 0.3531(13) 0.083(7) Uiso 0.40 1 d P
H41D H 0.5340 0.0102 0.3811 0.124 Uiso 0.40 1 calc PR
H41E H 0.6208 0.0177 0.3286 0.124 Uiso 0.40 1 calc PR
H41F H 0.5114 0.1228 0.3236 0.124 Uiso 0.40 1 calc PR

loop_
_atom_site_aniso_label
_atom_site_aniso_U_11
_atom_site_aniso_U_22
_atom_site_aniso_U_33
_atom_site_aniso_U_23
_atom_site_aniso_U_13
_atom_site_aniso_U_12
Ni1 0.0335(4) 0.0327(4) 0.0272(4) -0.0085(3) 0.0022(3) -0.0104(3)
Ni2 0.0323(4) 0.0345(4) 0.0348(4) -0.0105(4) 0.0014(3) -0.0090(3)
Ni3 0.0333(4) 0.0334(4) 0.0317(4) -0.0104(3) 0.0019(3) -0.0088(3)
Ni4 0.0317(4) 0.0336(4) 0.0271(4) -0.0081(3) 0.0032(3) -0.0107(3)
S1 0.0388(8) 0.0322(8) 0.0361(8) -0.0112(7) 0.0006(6) -0.0085(7)
S2 0.0382(8) 0.0371(9) 0.0405(9) -0.0120(7) -0.0047(6) -0.0102(7)
S3 0.0382(8) 0.0341(8) 0.0408(9) -0.0098(7) -0.0008(6) -0.0110(7)
S4 0.0311(8) 0.0385(9) 0.0325(8) -0.0074(7) 0.0009(6) -0.0116(7)
P1 0.0293(8) 0.0325(8) 0.0278(8) -0.0095(7) 0.0039(6) -0.0095(6)
O1 0.037(2) 0.029(2) 0.034(2) -0.0138(18) 0.0063(17) -0.0112(18)
O2 0.038(2) 0.033(2) 0.032(2) -0.0110(19) -0.0014(17) -0.0051(19)
O3 0.037(2) 0.034(2) 0.029(2) -0.0049(19) -0.0029(17) -0.0065(19)
O4 0.032(2) 0.037(2) 0.033(2) -0.0075(19) 0.0030(17) -0.0102(19)
O5 0.057(3) 0.057(3) 0.036(2) -0.008(2) -0.004(2) -0.031(2)
O6 0.057(3) 0.066(4) 0.074(4) -0.016(3) 0.007(3) -0.034(3)
O7 0.036(3) 0.057(3) 0.080(4) -0.037(3) 0.002(2) -0.010(2)
O8 0.039(3) 0.047(3) 0.066(3) -0.025(3) 0.005(2) -0.010(2)
O9 0.063(3) 0.042(3) 0.035(2) -0.011(2) 0.003(2) -0.028(2)
O10 0.036(2) 0.032(2) 0.032(2) -0.0126(18) 0.0063(17) -0.0105(18)
O11 0.031(2) 0.035(2) 0.030(2) -0.0096(18) 0.0053(16) -0.0115(18)
O12 0.039(2) 0.033(2) 0.028(2) -0.0072(18) -0.0012(16) -0.0106(18)
O14 0.054(3) 0.052(3) 0.047(3) -0.025(2) 0.007(2) -0.019(2)
N1 0.072(4) 0.062(4) 0.042(3) -0.025(3) 0.011(3) -0.031(3)
C1 0.032(3) 0.032(3) 0.025(3) -0.007(3) 0.005(2) -0.005(3)
C2 0.036(3) 0.043(4) 0.035(3) -0.011(3) 0.005(3) -0.010(3)
C3 0.051(4) 0.057(4) 0.040(4) -0.019(3) 0.016(3) -0.022(3)
C4 0.068(5) 0.072(5) 0.048(4) -0.028(4) 0.030(4) -0.036(4)
C5 0.049(4) 0.051(4) 0.045(4) -0.026(3) 0.009(3) -0.010(3)
C6 0.041(3) 0.035(3) 0.030(3) -0.007(3) 0.003(2) -0.009(3)
C7 0.094(7) 0.128(9) 0.057(5) -0.050(6) 0.045(5) -0.051(7)
C8 0.230(17) 0.237(18) 0.159(13) -0.131(13) 0.155(13) -0.185(16)
C9 0.193(9) 0.208(9) 0.184(9) -0.060(5) 0.025(5) -0.073(5)
C10 0.196(9) 0.196(9) 0.193(9) -0.059(5) 0.044(5) -0.053(5)
C11 0.038(3) 0.034(3) 0.034(3) -0.010(3) 0.003(2) -0.016(3)
C12 0.042(3) 0.037(3) 0.037(3) -0.015(3) 0.001(3) -0.014(3)
C13 0.048(4) 0.048(4) 0.042(4) -0.023(3) 0.002(3) -0.011(3)
C14 0.056(4) 0.062(5) 0.036(4) -0.024(3) 0.000(3) -0.017(4)
C15 0.049(4) 0.046(4) 0.039(4) -0.017(3) -0.007(3) -0.010(3)
C16 0.038(3) 0.034(3) 0.041(4) -0.012(3) -0.004(3) -0.010(3)
C17 0.075(6) 0.085(6) 0.045(4) -0.042(5) 0.000(4) -0.011(5)
C18 0.130(11) 0.216(16) 0.098(9) -0.104(10) -0.004(7) -0.064(11)
C19 0.31(2) 0.212(17) 0.057(7) -0.062(10) 0.053(10) -0.155(18)
C20 0.138(6) 0.135(6) 0.117(6) -0.061(5) 0.006(4) -0.023(4)
C21 0.037(3) 0.035(3) 0.031(3) -0.009(3) 0.002(2) -0.005(3)
C22 0.042(3) 0.031(3) 0.035(3) -0.007(3) -0.007(3) -0.010(3)
C23 0.047(4) 0.043(4) 0.035(3) -0.008(3) -0.005(3) -0.010(3)
C24 0.055(4) 0.049(4) 0.035(4) 0.004(3) -0.011(3) -0.018(3)
C25 0.054(4) 0.037(4) 0.037(4) -0.002(3) -0.001(3) -0.017(3)
C26 0.036(3) 0.036(3) 0.041(4) -0.010(3) 0.000(3) -0.007(3)
C27 0.112(7) 0.059(5) 0.031(4) 0.002(4) -0.012(4) -0.034(5)
C31 0.037(3) 0.041(3) 0.024(3) -0.007(3) 0.002(2) -0.020(3)
C32 0.039(3) 0.040(4) 0.039(3) -0.016(3) 0.002(3) -0.018(3)
C33 0.055(4) 0.031(3) 0.031(3) -0.002(3) 0.001(3) -0.016(3)
C34 0.048(4) 0.050(4) 0.038(4) -0.004(3) 0.004(3) -0.024(3)
C35 0.040(3) 0.049(4) 0.037(3) -0.015(3) 0.010(3) -0.023(3)
C36 0.040(3) 0.039(4) 0.035(3) -0.009(3) -0.001(3) -0.016(3)
C37 0.049(4) 0.055(5) 0.046(4) 0.009(3) 0.005(3) -0.022(4)
C41A 0.078(6) 0.089(6) 0.097(7) -0.017(4) 0.012(4) -0.035(5)
C42 0.038(4) 0.060(5) 0.087(6) -0.040(5) 0.007(4) -0.006(4)
C43 0.059(5) 0.056(5) 0.054(4) -0.020(4) 0.006(3) -0.030(4)
C44 0.092(6) 0.085(6) 0.074(6) -0.056(5) 0.033(5) -0.042(5)
C45 0.095(7) 0.068(6) 0.057(5) -0.023(4) -0.002(4) -0.032(5)
C46 0.067(5) 0.048(4) 0.039(4) -0.014(3) -0.004(3) -0.032(4)
C47 0.037(3) 0.037(3) 0.029(3) -0.005(3) 0.007(2) -0.008(3)
C48 0.054(5) 0.057(5) 0.112(7) -0.037(5) 0.033(5) -0.024(4)
C49 0.073(7) 0.090(8) 0.159(11) -0.044(8) 0.059(7) -0.043(6)
C50 0.105(8) 0.064(6) 0.085(7) -0.025(5) 0.059(6) -0.013(6)
C51 0.083(6) 0.064(6) 0.070(6) -0.038(5) 0.023(5) -0.005(5)
C52 0.058(4) 0.048(4) 0.043(4) -0.018(3) 0.011(3) -0.012(3)

loop_
_atom_type_symbol
_atom_type_description
_atom_type_scat_dispersion_real
_atom_type_scat_dispersion_imag
_atom_type_scat_source
C C 0.0033 0.0016 'International Tables Vol C Tables 4.2.6.8 and 6.1.1.4'
H H 0.0000 0.0000 'International Tables Vol C Tables 4.2.6.8 and 6.1.1.4'
N N 0.0061 0.0033 'International Tables Vol C Tables 4.2.6.8 and 6.1.1.4'
O O 0.0106 0.0060 'International Tables Vol C Tables 4.2.6.8 and 6.1.1.4'
P P 0.1023 0.0942 'International Tables Vol C Tables 4.2.6.8 and 6.1.1.4'
S S 0.1246 0.1234 'International Tables Vol C Tables 4.2.6.8 and 6.1.1.4'
Ni Ni 0.3393 1.1124 'International Tables Vol C Tables 4.2.6.8 and 6.1.1.4'

loop_
_geom_angle_atom_site_label_1
_geom_angle_atom_site_label_2
_geom_angle_atom_site_label_3
_geom_angle
_geom_angle_site_symmetry_1
_geom_angle_site_symmetry_3
O1 Ni1 O2 90.83(17) . .
O1 Ni1 O5 168.74(17) . .
O2 Ni1 O5 84.36(18) . .
O1 Ni1 O10 104.97(15) . .
O2 Ni1 O10 97.73(16) . .
O5 Ni1 O10 85.80(17) . .
O1 Ni1 O11 86.39(16) . 2_756
O2 Ni1 O11 173.61(16) . 2_756
O5 Ni1 O11 99.37(17) . 2_756
O10 Ni1 O11 77.48(15) . 2_756
O1 Ni1 S1 84.57(12) . .
O2 Ni1 S1 82.81(12) . .
O5 Ni1 S1 84.73(14) . .
O10 Ni1 S1 170.42(12) . .
O11 Ni1 S1 102.63(12) 2_756 .
O3 Ni2 O2 90.88(17) . .
O3 Ni2 O7 93.73(19) . .
O2 Ni2 O7 173.68(18) . .
O3 Ni2 O12 77.36(16) . .
O2 Ni2 O12 93.52(16) . .
O7 Ni2 O12 91.71(18) . .
O3 Ni2 O6 173.93(19) . .
O2 Ni2 O6 84.8(2) . .
O7 Ni2 O6 90.9(2) . .
O12 Ni2 O6 98.62(19) . .
O3 Ni2 S2 82.50(12) . .
O2 Ni2 S2 85.60(12) . .
O7 Ni2 S2 90.72(16) . .
O12 Ni2 S2 159.82(12) . .
O6 Ni2 S2 101.36(16) . .
O3 Ni3 O4 91.15(16) . .
O3 Ni3 O8 91.39(18) . .
O4 Ni3 O8 175.24(18) . .
O3 Ni3 O14 179.49(18) . .
O4 Ni3 O14 88.67(18) . .
O8 Ni3 O14 88.82(19) . .
O3 Ni3 O12 77.18(16) . .
O4 Ni3 O12 92.42(16) . .
O8 Ni3 O12 92.07(18) . .
O14 Ni3 O12 102.35(18) . .
O3 Ni3 S3 81.57(13) . .
O4 Ni3 S3 85.80(12) . .
O8 Ni3 S3 90.59(15) . .
O14 Ni3 S3 98.90(15) . .
O12 Ni3 S3 158.63(12) . .
O9 Ni4 O1 167.49(17) . .
O9 Ni4 O11 89.09(17) . .
O1 Ni4 O11 103.17(16) . .
O9 Ni4 O4 87.08(17) . .
O1 Ni4 O4 93.51(16) . .
O11 Ni4 O4 98.25(16) . .
O9 Ni4 O10 96.77(17) . 2_756
O1 Ni4 O10 83.78(16) . 2_756
O11 Ni4 O10 77.03(15) . 2_756
O4 Ni4 O10 173.80(15) . 2_756
O9 Ni4 S4 83.37(14) . .
O1 Ni4 S4 84.31(12) . .
O11 Ni4 S4 172.30(12) . .
O4 Ni4 S4 82.92(12) . .
O10 Ni4 S4 102.30(11) 2_756 .
C12 S1 C6 100.6(3) . .
C12 S1 Ni1 95.7(2) . .
C6 S1 Ni1 95.4(2) . .
C22 S2 C16 106.0(3) . .
C22 S2 Ni2 93.9(2) . .
C16 S2 Ni2 92.8(2) . .
C32 S3 C26 106.3(3) . .
C32 S3 Ni3 92.3(2) . .
C26 S3 Ni3 93.9(2) . .
C2 S4 C36 101.4(3) . .
C2 S4 Ni4 96.1(2) . .
C36 S4 Ni4 96.6(2) . .
O12 P1 O11 109.2(2) . .
O12 P1 O10 109.3(2) . .
O11 P1 O10 114.6(2) . .
O12 P1 C47 104.9(3) . .
O11 P1 C47 108.6(3) . .
O10 P1 C47 109.8(3) . .
C1 O1 Ni1 118.5(4) . .
C1 O1 Ni4 118.3(4) . .
Ni1 O1 Ni4 122.85(19) . .
C11 O2 Ni2 118.4(4) . .
C11 O2 Ni1 119.9(4) . .
Ni2 O2 Ni1 120.97(19) . .
C21 O3 Ni3 119.9(4) . .
C21 O3 Ni2 119.5(4) . .
Ni3 O3 Ni2 100.79(18) . .
C31 O4 Ni3 117.7(4) . .
C31 O4 Ni4 120.0(4) . .
Ni3 O4 Ni4 122.20(19) . .
C46 O5 Ni1 126.2(4) 2_756 .
C41A O6 C41B 49.1(11) . .
C41A O6 Ni2 129.0(8) . .
C41B O6 Ni2 117.5(11) . .
C42 O7 Ni2 125.9(5) . .
C42 O8 Ni3 127.2(5) . .
C46 O9 Ni4 127.2(4) . .
P1 O10 Ni1 116.6(2) . .
P1 O10 Ni4 127.8(2) . 2_756
Ni1 O10 Ni4 94.26(15) . 2_756
P1 O11 Ni4 119.1(2) . .
P1 O11 Ni1 126.8(2) . 2_756
Ni4 O11 Ni1 97.41(16) . 2_756
P1 O12 Ni2 130.9(2) . .
P1 O12 Ni3 132.9(2) . .
Ni2 O12 Ni3 95.75(16) . .
C43 O14 Ni3 125.5(5) . .
C43 N1 C44 121.9(7) . .
C43 N1 C45 121.8(7) . .
C44 N1 C45 116.4(7) . .
C54B N2 C54A 105(2) . .
C54B N2 C53 105(2) . .
C54A N2 C53 149.6(19) . .
O1 C1 C2 122.8(5) . .
O1 C1 C6 123.1(5) . .
C2 C1 C6 114.0(5) . .
C3 C2 C1 123.0(6) . .
C3 C2 S4 118.6(5) . .
C1 C2 S4 118.4(4) . .
C2 C3 C4 122.1(7) . .
C5 C4 C3 115.6(6) . .
C5 C4 C7 122.9(7) . .
C3 C4 C7 121.4(7) . .
C6 C5 C4 122.5(6) . .
C5 C6 C1 122.7(6) . .
C5 C6 S1 118.9(5) . .
C1 C6 S1 118.4(4) . .
C10 C7 C9 111.2(13) . .
C10 C7 C8 111.6(13) . .
C9 C7 C8 103.6(12) . .
C10 C7 C4 109.3(11) . .
C9 C7 C4 109.0(11) . .
C8 C7 C4 112.1(8) . .
O2 C11 C12 121.3(5) . .
O2 C11 C16 123.3(5) . .
C12 C11 C16 115.4(5) . .
C13 C12 C11 122.0(6) . .
C13 C12 S1 119.8(5) . .
C11 C12 S1 118.2(4) . .
C12 C13 C14 122.9(6) . .
C15 C14 C13 115.3(6) . .
C15 C14 C17 121.8(6) . .
C13 C14 C17 122.9(7) . .
C14 C15 C16 122.7(6) . .
C15 C16 C11 121.6(6) . .
C15 C16 S2 118.4(5) . .
C11 C16 S2 119.9(5) . .
C20 C17 C18 112.8(10) . .
C20 C17 C14 114.2(8) . .
C18 C17 C14 108.8(7) . .
C20 C17 C19 108.0(11) . .
C18 C17 C19 103.7(11) . .
C14 C17 C19 108.8(8) . .
O3 C21 C26 121.3(6) . .
O3 C21 C22 121.2(6) . .
C26 C21 C22 117.5(6) . .
C23 C22 C21 120.2(6) . .
C23 C22 S2 122.5(5) . .
C21 C22 S2 116.9(5) . .
C24 C23 C22 122.0(6) . .
C23 C24 C25 117.6(6) . .
C23 C24 C27 121.0(6) . .
C25 C24 C27 121.3(6) . .
C26 C25 C24 122.0(6) . .
C25 C26 C21 120.5(6) . .
C25 C26 S3 122.6(5) . .
C21 C26 S3 116.5(5) . .
C29A C27 C30B 125.9(15) . .
C29A C27 C28A 112.0(14) . .
C30B C27 C28A 38.5(11) . .
C29A C27 C29B 48.2(12) . .
C30B C27 C29B 116.5(15) . .
C28A C27 C29B 138.9(14) . .
C29A C27 C24 117.3(11) . .
C30B C27 C24 116.4(11) . .
C28A C27 C24 111.1(10) . .
C29B C27 C24 109.9(12) . .
C29A C27 C30A 107.4(14) . .
C30B C27 C30A 64.1(13) . .
C28A C27 C30A 102.4(13) . .
C29B C27 C30A 63.6(13) . .
C24 C27 C30A 105.2(11) . .
C29A C27 C28B 54.1(11) . .
C30B C27 C28B 103.3(14) . .
C28A C27 C28B 68.4(12) . .
C29B C27 C28B 102.2(13) . .
C24 C27 C28B 106.8(10) . .
C30A C27 C28B 147.8(13) . .
O4 C31 C32 124.0(5) . .
O4 C31 C36 121.0(5) . .
C32 C31 C36 115.0(5) . .
C33 C32 C31 121.9(6) . .
C33 C32 S3 117.9(5) . .
C31 C32 S3 120.1(5) . .
C32 C33 C34 122.7(6) . .
C35 C34 C33 115.9(6) . .
C35 C34 C37 121.6(6) . .
C33 C34 C37 122.5(6) . .
C34 C35 C36 122.3(6) . .
C35 C36 C31 122.1(6) . .
C35 C36 S4 119.8(5) . .
C31 C36 S4 118.0(5) . .
C39B C37 C38A 128.4(13) . .
C39B C37 C34 116.0(11) . .
C38A C37 C34 115.2(9) . .
C39B C37 C39A 45.4(11) . .
C38A C37 C39A 110.2(11) . .
C34 C37 C39A 109.8(9) . .
C39B C37 C38B 114.0(14) . .
C38A C37 C38B 38.8(9) . .
C34 C37 C38B 111.0(10) . .
C39A C37 C38B 76.9(12) . .
C39B C37 C40A 56.2(12) . .
C38A C37 C40A 110.1(11) . .
C34 C37 C40A 109.4(9) . .
C39A C37 C40A 101.1(11) . .
C38B C37 C40A 137.5(12) . .
C39B C37 C40B 111.7(16) . .
C38A C37 C40B 57.0(13) . .
C34 C37 C40B 106.5(12) . .
C39A C37 C40B 143.2(14) . .
C38B C37 C40B 95.6(14) . .
C40A C37 C40B 60.5(13) . .
O7 C42 O8 130.1(7) . .
O14 C43 N1 124.3(7) . .
O9 C46 O5 126.8(6) . 2_756
C48 C47 C52 117.2(6) . .
C48 C47 P1 122.6(6) . .
C52 C47 P1 119.3(5) . .
C47 C48 C49 121.3(9) . .
C50 C49 C48 120.6(9) . .
C51 C50 C49 119.2(8) . .
C50 C51 C52 119.5(9) . .
C47 C52 C51 121.9(8) . .

loop_
_geom_bond_atom_site_label_1
_geom_bond_atom_site_label_2
_geom_bond_distance
_geom_bond_site_symmetry_2
Ni1 O1 2.057(4) .
Ni1 O2 2.060(4) .
Ni1 O5 2.061(4) .
Ni1 O10 2.119(4) .
Ni1 O11 2.137(4) 2_756
Ni1 S1 2.4102(19) .
Ni2 O3 1.998(4) .
Ni2 O2 2.023(4) .
Ni2 O7 2.034(5) .
Ni2 O12 2.067(4) .
Ni2 O6 2.089(5) .
Ni2 S2 2.465(2) .
Ni3 O3 1.993(4) .
Ni3 O4 2.024(4) .
Ni3 O8 2.037(5) .
Ni3 O14 2.054(5) .
Ni3 O12 2.080(4) .
Ni3 S3 2.475(2) .
Ni4 O9 2.063(4) .
Ni4 O1 2.071(4) .
Ni4 O11 2.076(4) .
Ni4 O4 2.077(4) .
Ni4 O10 2.198(4) 2_756
Ni4 S4 2.3930(19) .
S1 C12 1.786(6) .
S1 C6 1.789(6) .
S2 C22 1.793(6) .
S2 C16 1.793(6) .
S3 C32 1.792(6) .
S3 C26 1.794(6) .
S4 C2 1.783(7) .
S4 C36 1.784(6) .
P1 O12 1.524(4) .
P1 O11 1.534(4) .
P1 O10 1.540(4) .
P1 C47 1.791(6) .
O1 C1 1.322(7) .
O2 C11 1.323(7) .
O3 C21 1.303(7) .
O4 C31 1.321(7) .
O5 C46 1.271(8) 2_756
O6 C41A 1.358(16) .
O6 C41B 1.43(2) .
O7 C42 1.236(9) .
O8 C42 1.252(9) .
O9 C46 1.241(8) .
O10 Ni4 2.198(4) 2_756
O11 Ni1 2.137(4) 2_756
O14 C43 1.230(8) .
N1 C43 1.323(9) .
N1 C44 1.454(10) .
N1 C45 1.484(10) .
N2 C54B 1.35(3) .
N2 C54A 1.40(2) .
N2 C53 1.58(4) .
C1 C2 1.405(9) .
C1 C6 1.409(8) .
C2 C3 1.390(9) .
C3 C4 1.392(10) .
C4 C5 1.391(10) .
C4 C7 1.552(10) .
C5 C6 1.386(9) .
C7 C10 1.47(2) .
C7 C9 1.48(2) .
C7 C8 1.512(16) .
C11 C12 1.403(9) .
C11 C16 1.413(8) .
C12 C13 1.382(9) .
C13 C14 1.402(9) .
C14 C15 1.390(10) .
C14 C17 1.539(9) .
C15 C16 1.396(9) .
C17 C20 1.444(14) .
C17 C18 1.508(14) .
C17 C19 1.554(16) .
C21 C26 1.414(9) .
C21 C22 1.430(8) .
C22 C23 1.394(9) .
C23 C24 1.391(10) .
C24 C25 1.405(9) .
C24 C27 1.544(9) .
C25 C26 1.389(9) .
C27 C29A 1.43(2) .
C27 C30B 1.45(2) .
C27 C28A 1.52(2) .
C27 C29B 1.54(3) .
C27 C30A 1.61(2) .
C27 C28B 1.71(2) .
C31 C32 1.408(9) .
C31 C36 1.413(9) .
C32 C33 1.392(9) .
C33 C34 1.398(9) .
C34 C35 1.384(9) .
C34 C37 1.542(9) .
C35 C36 1.399(8) .
C37 C39B 1.43(2) .
C37 C38A 1.500(19) .
C37 C39A 1.544(19) .
C37 C38B 1.55(2) .
C37 C40A 1.56(2) .
C37 C40B 1.58(3) .
C46 O5 1.271(8) 2_756
C47 C48 1.372(10) .
C47 C52 1.374(9) .
C48 C49 1.381(12) .
C49 C50 1.370(15) .
C50 C51 1.362(14) .
C51 C52 1.391(10) .
